data_7004471
loop_
_publ_author_name
'Caldwell, Lorraine M.'
'Hill, Anthony F.'
'Wagler, J\"org'
'Willis, Anthony C.'

_publ_section_title
;
 Isoselenocarbonyls via acetylenic C--Se activation
;
_journal_issue 27
_journal_name_full 'Dalton Transactions'
_journal_page_first 3538
_journal_page_last 3541
_journal_paper_doi 10.1039/b807731m
_journal_year 2008
_chemical_compound_source local
_chemical_formula_moiety 'C60 H61 B Mo N6 O2 P2 Pt Se'
_chemical_formula_sum 'C60 H61 B Mo N6 O2 P2 Pt Se'
_chemical_formula_weight 1340.93
_space_group_IT_number 15
_symmetry_cell_setting monoclinic
_symmetry_space_group_name_Hall '-C 2yc'
_symmetry_space_group_name_H-M 'C 1 2/c 1'
_atom_sites_solution_hydrogens geom
_atom_sites_solution_primary direct
_audit_creation_date 06-08-24
_audit_creation_method CRYSTALS_ver_12.18
_audit_update_record
;
2006-08-24 - Report on C60 H61 B Mo N6 O2 P2 Pt Se
by Anthony C. Willis
for Anthony F. Hill and Lorraine Caldwell

2006-08-25 - passes checkcif tests with minor warnings

;
_cell_angle_alpha 90
_cell_angle_beta 98.6699(8)
_cell_angle_gamma 90
_cell_formula_units_Z 8
_cell_length_a 25.2562(5)
_cell_length_b 12.3965(2)
_cell_length_c 37.3364(7)
_cell_measurement_reflns_used 329860
_cell_measurement_temperature 200
_cell_measurement_theta_max 27
_cell_measurement_theta_min 3
_cell_volume 11556.0(4)
_computing_cell_refinement 'Denzo/Scalepack '
_computing_data_collection 'COLLECT (Nonius BV, 1997)'
_computing_data_reduction 'Denzo/Scalepack (Otwinowski & Minor, 1997)'
_computing_molecular_graphics
;
ORTEP-II (Johnson 1976) in teXsan (MSC, 1992-1997)
;
_computing_publication_material 'CRYSTALS '
_computing_structure_refinement 'CRYSTALS (Watkin et al 2003)'
_computing_structure_solution 'SIR92 (Altomare et al, 1994)'
_diffrn_ambient_temperature 200
_diffrn_measured_fraction_theta_full 0.998
_diffrn_measured_fraction_theta_max 0.990
_diffrn_measurement_device_type 'Nonius KappaCCD'
_diffrn_measurement_method ' \f and \w scans with CCD '
_diffrn_radiation_monochromator graphite
_diffrn_radiation_type 'Mo K\a'
_diffrn_radiation_wavelength 0.71073
_diffrn_reflns_av_R_equivalents 0.061
_diffrn_reflns_limit_h_max 32
_diffrn_reflns_limit_h_min -30
_diffrn_reflns_limit_k_max 16
_diffrn_reflns_limit_k_min -16
_diffrn_reflns_limit_l_max 44
_diffrn_reflns_limit_l_min -48
_diffrn_reflns_number 88179
_diffrn_reflns_theta_full 27.072
_diffrn_reflns_theta_max 27.624
_diffrn_reflns_theta_min 2.774
_diffrn_standards_number 0
_exptl_absorpt_coefficient_mu 3.368
_exptl_absorpt_correction_T_max 0.914
_exptl_absorpt_correction_T_min 0.548
_exptl_absorpt_correction_type integration
_exptl_absorpt_process_details
;
via Gaussian method (Coppens, 1970) implemented in maXus (2000)
;
_exptl_crystal_colour yellow
_exptl_crystal_density_diffrn 1.541
_exptl_crystal_density_meas ?
_exptl_crystal_description plate
_exptl_crystal_F_000 5344
_exptl_crystal_size_max 0.29
_exptl_crystal_size_mid 0.11
_exptl_crystal_size_min 0.03
_refine_diff_density_max 0.52
_refine_diff_density_min -0.48
_refine_ls_extinction_method None
_refine_ls_goodness_of_fit_ref 1.0980
_refine_ls_hydrogen_treatment noref
_refine_ls_matrix_type full
_refine_ls_number_parameters 695
_refine_ls_number_reflns 7481
_refine_ls_number_restraints 42
_refine_ls_R_factor_all 0.0619
_refine_ls_R_factor_gt 0.0229
_refine_ls_shift/su_max 0.003401
_refine_ls_structure_factor_coef F
_refine_ls_weighting_details
;
Method, part 1, Chebychev polynomial,
(Carruthers & Watkin, 1979, Prince, 1982)
[weight] = 1.0/[A~0~*T~0~(x)+A~1~*T~1~(x) ... +A~n-1~]*T~n-1~(x)]
where A~i~ are the Chebychev coefficients listed below and x= Fcalc/Fmax
Method = Robust Weighting (Prince, 1982)
W = [weight] * [1-(deltaF/6*sigmaF)^2^]^2^
A~i~ are:
0.931 0.161 0.776
;
_refine_ls_weighting_scheme calc
_refine_ls_wR_factor_all 0.0368
_refine_ls_wR_factor_gt 0.0265
_refine_ls_wR_factor_ref 0.0265
_reflns_limit_h_max 32
_reflns_limit_h_min -32
_reflns_limit_k_max 16
_reflns_limit_k_min 0
_reflns_limit_l_max 48
_reflns_limit_l_min 0
_reflns_number_gt 7481
_reflns_number_total 13327
_reflns_threshold_expression I>3.0\s(I)
_oxford_diffrn_Wilson_B_factor 2.36
_oxford_diffrn_Wilson_scale 408.39
_oxford_refine_ls_scale 0.05240(4)
_oxford_structure_analysis_title '8221650 lmc50'
_cod_data_source_file b807731m.txt
_cod_data_source_block lmc50
_cod_depositor_comments
;
The following automatic conversions were performed:
'_symmetry_cell_setting' value 'Monoclinic' changed to 'monoclinic'
according to '/home/saulius/struct/CIF-dictionaries/cif_core.dic'
dictionary named 'cif_core.dic' version 2.4.1 from 2010-06-29.

Automatic conversion script
Id: cif_fix_enum 1527 2010-12-29 10:47:43Z saulius 
;
_cod_original_sg_symbol_H-M 'C 1 2/c 1 '
_cod_database_code 7004471

loop_
_symmetry_equiv_pos_as_xyz
x,y,z
-x,-y,-z
x+1/2,y+1/2,z
-x+1/2,-y+1/2,-z
-x,y,-z+1/2
x,-y,z+1/2
-x+1/2,y+1/2,-z+1/2
x+1/2,-y+1/2,z+1/2

loop_
_atom_site_label
_atom_site_type_symbol
_atom_site_fract_x
_atom_site_fract_y
_atom_site_fract_z
_atom_site_U_iso_or_equiv
_atom_site_occupancy
_atom_site_adp_type
_atom_site_refinement_flags_posn
_atom_site_refinement_flags_adp
_atom_site_refinement_flags_occupancy
_atom_site_disorder_assembly
_atom_site_disorder_group
_atom_site_attached_hydrogens
Pt1 Pt 0.579137(5) 0.590135(11) 0.411763(4) 0.0276 1.0000 Uani . . . . . .
Mo1 Mo 0.743512(14) 0.49290(3) 0.352695(10) 0.0337 1.0000 Uani . . . . . .
Se1 Se 0.677451(15) 0.56366(3) 0.429075(10) 0.0366 1.0000 Uani . . . . . .
P1 P 0.55688(4) 0.40960(8) 0.41207(2) 0.0285 1.0000 Uani . . . . . .
P2 P 0.58615(4) 0.77655(7) 0.41211(3) 0.0300 1.0000 Uani . . . . . .
O20 O 0.75100(16) 0.7443(3) 0.34815(10) 0.0671 1.0000 Uani . . . . . .
O30 O 0.82826(14) 0.5158(3) 0.42305(10) 0.0643 1.0000 Uani . . . . . .
N21 N 0.80796(13) 0.4652(3) 0.31601(9) 0.0372 1.0000 Uani . . . . . .
N22 N 0.79857(13) 0.3891(3) 0.28889(9) 0.0360 1.0000 Uani . . . . . .
N31 N 0.73973(13) 0.3115(3) 0.34948(9) 0.0348 1.0000 Uani . . . . . .
N32 N 0.73836(12) 0.2606(3) 0.31660(9) 0.0367 1.0000 Uani . . . . . .
N41 N 0.68651(13) 0.4752(3) 0.30116(9) 0.0352 1.0000 Uani . . . . . .
N42 N 0.69767(13) 0.4049(3) 0.27429(8) 0.0365 1.0000 Uani . . . . . .
C1 C 0.70104(15) 0.5215(3) 0.38729(11) 0.0344 1.0000 Uani . . . . . .
C20 C 0.74840(18) 0.6524(4) 0.34929(12) 0.0452 1.0000 Uani . . . . . .
C23 C 0.84157(16) 0.3819(3) 0.27138(12) 0.0413 1.0000 Uani . . . . . .
C24 C 0.87900(17) 0.4545(4) 0.28719(12) 0.0463 1.0000 Uani . . . . . .
C25 C 0.85727(16) 0.5045(3) 0.31498(12) 0.0396 1.0000 Uani . . . . . .
C26 C 0.8438(2) 0.3053(4) 0.24091(14) 0.0572 1.0000 Uani . . . . . .
C27 C 0.88276(17) 0.5867(4) 0.34150(13) 0.0503 1.0000 Uani . . . . . .
C30 C 0.79920(17) 0.5044(4) 0.39665(13) 0.0458 1.0000 Uani . . . . . .
C33 C 0.73010(16) 0.1536(3) 0.32042(13) 0.0426 1.0000 Uani . . . . . .
C34 C 0.72680(16) 0.1357(4) 0.35628(14) 0.0469 1.0000 Uani . . . . . .
C35 C 0.73387(15) 0.2354(4) 0.37389(12) 0.0408 1.0000 Uani . . . . . .
C36 C 0.7277(2) 0.0756(4) 0.28985(16) 0.0609 1.0000 Uani . . . . . .
C37 C 0.73706(18) 0.2604(4) 0.41334(12) 0.0484 1.0000 Uani . . . . . .
C43 C 0.65848(16) 0.4122(4) 0.24543(11) 0.0403 1.0000 Uani . . . . . .
C44 C 0.62177(16) 0.4867(3) 0.25349(11) 0.0393 1.0000 Uani . . . . . .
C45 C 0.63996(16) 0.5235(3) 0.28827(11) 0.0355 1.0000 Uani . . . . . .
C46 C 0.65912(19) 0.3445(4) 0.21214(12) 0.0520 1.0000 Uani . . . . . .
C47 C 0.61346(18) 0.5996(4) 0.31093(12) 0.0466 1.0000 Uani . . . . . .
C51 C 0.50121(15) 0.6134(3) 0.39537(11) 0.0352 1.0000 Uani . . . . . .
C52 C 0.45553(16) 0.6298(3) 0.38527(12) 0.0375 1.0000 Uani D . . . . .
C53 C 0.39752(16) 0.6518(3) 0.37406(12) 0.0499 1.0000 Uani D U . . . .
C54 C 0.3842(3) 0.6427(9) 0.33310(18) 0.0863 0.790(10) Uani D U P . . .
C55 C 0.3644(3) 0.5760(9) 0.3932(3) 0.1138 0.790(10) Uani D U P . . .
C56 C 0.3856(3) 0.7683(6) 0.3837(3) 0.0932 0.790(10) Uani D U P . . .
C57 C 0.3893(10) 0.729(2) 0.3423(7) 0.0967 0.210(10) Uani D U P . . .
C58 C 0.3724(8) 0.5425(12) 0.3631(9) 0.0797 0.210(10) Uani D U P . . .
C59 C 0.3750(8) 0.693(3) 0.4068(5) 0.0851 0.210(10) Uani D U P . . .
C111 C 0.60022(14) 0.3154(3) 0.44051(10) 0.0316 1.0000 Uani . . . . . .
C112 C 0.62971(17) 0.3522(3) 0.47268(11) 0.0388 1.0000 Uani . . . . . .
C113 C 0.66007(18) 0.2804(4) 0.49636(12) 0.0469 1.0000 Uani . . . . . .
C114 C 0.66037(19) 0.1722(4) 0.48777(12) 0.0486 1.0000 Uani . . . . . .
C115 C 0.63116(19) 0.1350(4) 0.45621(13) 0.0474 1.0000 Uani . . . . . .
C116 C 0.60081(17) 0.2054(3) 0.43252(12) 0.0398 1.0000 Uani . . . . . .
C121 C 0.55175(15) 0.3580(3) 0.36606(10) 0.0305 1.0000 Uani . . . . . .
C122 C 0.59721(15) 0.3220(3) 0.35350(10) 0.0346 1.0000 Uani . . . . . .
C123 C 0.59532(16) 0.2890(3) 0.31784(11) 0.0372 1.0000 Uani . . . . . .
C124 C 0.54791(18) 0.2926(4) 0.29465(11) 0.0475 1.0000 Uani . . . . . .
C125 C 0.5026(2) 0.3325(5) 0.30659(13) 0.0636 1.0000 Uani . . . . . .
C126 C 0.50422(18) 0.3647(4) 0.34212(12) 0.0526 1.0000 Uani . . . . . .
C131 C 0.49277(15) 0.3796(3) 0.42747(10) 0.0319 1.0000 Uani . . . . . .
C132 C 0.47586(17) 0.4434(4) 0.45386(12) 0.0435 1.0000 Uani . . . . . .
C133 C 0.42933(18) 0.4184(4) 0.46772(12) 0.0514 1.0000 Uani . . . . . .
C134 C 0.39925(18) 0.3305(4) 0.45553(13) 0.0514 1.0000 Uani . . . . . .
C135 C 0.41541(17) 0.2660(4) 0.42928(14) 0.0517 1.0000 Uani . . . . . .
C136 C 0.46257(17) 0.2895(4) 0.41548(13) 0.0464 1.0000 Uani . . . . . .
C211 C 0.64911(16) 0.8306(3) 0.43563(11) 0.0357 1.0000 Uani . . . . . .
C212 C 0.65521(17) 0.8523(3) 0.47261(11) 0.0396 1.0000 Uani . . . . . .
C213 C 0.70446(19) 0.8850(4) 0.49106(13) 0.0500 1.0000 Uani . . . . . .
C214 C 0.74741(19) 0.8969(4) 0.47295(14) 0.0565 1.0000 Uani . . . . . .
C215 C 0.7422(2) 0.8732(5) 0.43649(15) 0.0605 1.0000 Uani . . . . . .
C216 C 0.69359(17) 0.8384(4) 0.41794(13) 0.0486 1.0000 Uani . . . . . .
C221 C 0.57545(15) 0.8440(3) 0.36807(11) 0.0343 1.0000 Uani . . . . . .
C222 C 0.53893(17) 0.8002(3) 0.34027(11) 0.0404 1.0000 Uani . . . . . .
C223 C 0.52532(18) 0.8562(4) 0.30786(12) 0.0470 1.0000 Uani . . . . . .
C224 C 0.5484(2) 0.9536(5) 0.30294(14) 0.0610 1.0000 Uani . . . . . .
C225 C 0.5859(2) 0.9977(4) 0.33033(15) 0.0588 1.0000 Uani . . . . . .
C226 C 0.5988(2) 0.9435(4) 0.36250(13) 0.0474 1.0000 Uani . . . . . .
C231 C 0.53491(15) 0.8368(3) 0.43555(10) 0.0333 1.0000 Uani . . . . . .
C232 C 0.51749(17) 0.7808(3) 0.46395(11) 0.0401 1.0000 Uani . . . . . .
C233 C 0.47837(19) 0.8239(4) 0.48207(12) 0.0485 1.0000 Uani . . . . . .
C234 C 0.4564(2) 0.9230(4) 0.47191(14) 0.0560 1.0000 Uani . . . . . .
C235 C 0.4733(2) 0.9788(4) 0.44396(15) 0.0544 1.0000 Uani . . . . . .
C236 C 0.51251(18) 0.9367(3) 0.42575(12) 0.0423 1.0000 Uani . . . . . .
B1 B 0.74546(19) 0.3265(4) 0.28258(13) 0.0404 1.0000 Uani . . . . . .
H1 H 0.7456 0.2763(4) 0.2616 0.0489 1.0000 Uiso R . . . . .
H241 H 0.9150 0.4686 0.2801 0.0567 1.0000 Uiso R . . . . .
H261 H 0.8790 0.3131 0.2319 0.0711 1.0000 Uiso R . . . . .
H262 H 0.8400 0.2298 0.2496 0.0711 1.0000 Uiso R . . . . .
H263 H 0.8141 0.3216 0.2208 0.0711 1.0000 Uiso R . . . . .
H271 H 0.9192 0.6048 0.3359 0.0609 1.0000 Uiso R . . . . .
H272 H 0.8859 0.5568 0.3666 0.0609 1.0000 Uiso R . . . . .
H273 H 0.8602 0.6533 0.3397 0.0609 1.0000 Uiso R . . . . .
H341 H 0.7205 0.0648 0.3677 0.0555 1.0000 Uiso R . . . . .
H361 H 0.7213 0.0013 0.2987 0.0718 1.0000 Uiso R . . . . .
H362 H 0.7624 0.0771 0.2800 0.0718 1.0000 Uiso R . . . . .
H363 H 0.6979 0.0960 0.2703 0.0718 1.0000 Uiso R . . . . .
H371 H 0.7316 0.1928 0.4269 0.0582 1.0000 Uiso R . . . . .
H372 H 0.7731 0.2915 0.4227 0.0582 1.0000 Uiso R . . . . .
H373 H 0.7086 0.3138 0.4168 0.0582 1.0000 Uiso R . . . . .
H441 H 0.5884 0.5099 0.2374 0.0468 1.0000 Uiso R . . . . .
H461 H 0.6269 0.3616 0.1940 0.0614 1.0000 Uiso R . . . . .
H462 H 0.6923 0.3604 0.2015 0.0614 1.0000 Uiso R . . . . .
H463 H 0.6586 0.2664 0.2188 0.0614 1.0000 Uiso R . . . . .
H471 H 0.5795 0.6270 0.2966 0.0570 1.0000 Uiso R . . . . .
H472 H 0.6379 0.6617 0.3184 0.0570 1.0000 Uiso R . . . . .
H473 H 0.6052 0.5613 0.3330 0.0570 1.0000 Uiso R . . . . .
H541 H 0.3452 0.6575 0.3254 0.0997 0.7904 Uiso R . . . . .
H542 H 0.4059 0.6963 0.3215 0.0997 0.7904 Uiso R . . . . .
H543 H 0.3928 0.5682 0.3254 0.0997 0.7904 Uiso R . . . . .
H551 H 0.3255 0.5916 0.3854 0.1372 0.7904 Uiso R . . . . .
H552 H 0.3736 0.5863 0.4199 0.1372 0.7904 Uiso R . . . . .
H553 H 0.3722 0.4999 0.3868 0.1372 0.7904 Uiso R . . . . .
H561 H 0.3467 0.7836 0.3762 0.1084 0.7904 Uiso R . . . . .
H562 H 0.3952 0.7789 0.4105 0.1084 0.7904 Uiso R . . . . .
H563 H 0.4073 0.8186 0.3708 0.1084 0.7904 Uiso R . . . . .
H571 H 0.3502 0.743 0.3351 0.1115 0.2096 Uiso R . . . . .
H572 H 0.4081 0.799 0.3494 0.1115 0.2096 Uiso R . . . . .
H573 H 0.4042 0.697 0.3214 0.1115 0.2096 Uiso R . . . . .
H581 H 0.3331 0.5516 0.3551 0.0962 0.2096 Uiso R . . . . .
H582 H 0.3786 0.4922 0.3842 0.0962 0.2096 Uiso R . . . . .
H583 H 0.3892 0.5120 0.3427 0.0962 0.2096 Uiso R . . . . .
H591 H 0.3359 0.708 0.3998 0.0992 0.2096 Uiso R . . . . .
H592 H 0.3940 0.760 0.4158 0.0992 0.2096 Uiso R . . . . .
H593 H 0.3800 0.637 0.4263 0.0992 0.2096 Uiso R . . . . .
H1121 H 0.6292 0.4306 0.4789 0.0463 1.0000 Uiso R . . . . .
H1131 H 0.6814 0.3074(4) 0.51936(12) 0.0552 1.0000 Uiso R . . . . .
H1141 H 0.6820 0.1206(4) 0.50462(12) 0.0580 1.0000 Uiso R . . . . .
H1151 H 0.6317 0.0564(4) 0.45021(13) 0.0570 1.0000 Uiso R . . . . .
H1161 H 0.5794 0.1774(3) 0.40972(12) 0.0477 1.0000 Uiso R . . . . .
H1221 H 0.6320 0.3197(3) 0.37031(10) 0.0409 1.0000 Uiso R . . . . .
H1231 H 0.6285 0.2626(3) 0.30910(11) 0.0451 1.0000 Uiso R . . . . .
H1241 H 0.5461 0.2664(4) 0.26916(11) 0.0568 1.0000 Uiso R . . . . .
H1251 H 0.4683 0.3380(5) 0.28934(13) 0.0744 1.0000 Uiso R . . . . .
H1261 H 0.4711 0.3929(4) 0.35060(12) 0.0621 1.0000 Uiso R . . . . .
H1321 H 0.4973 0.5081(4) 0.46309(12) 0.0521 1.0000 Uiso R . . . . .
H1331 H 0.4177 0.4653(4) 0.48687(12) 0.0627 1.0000 Uiso R . . . . .
H1341 H 0.3658 0.3133(4) 0.46564(13) 0.0626 1.0000 Uiso R . . . . .
H1351 H 0.3934 0.2021(4) 0.42001(14) 0.0616 1.0000 Uiso R . . . . .
H1361 H 0.4746 0.2411(4) 0.39685(13) 0.0560 1.0000 Uiso R . . . . .
H2121 H 0.6240 0.8442(3) 0.48596(11) 0.0470 1.0000 Uiso R . . . . .
H2131 H 0.7086 0.9000(4) 0.51765(13) 0.0585 1.0000 Uiso R . . . . .
H2141 H 0.7825 0.9227(4) 0.48616(14) 0.0655 1.0000 Uiso R . . . . .
H2151 H 0.7737 0.8811(5) 0.42339(15) 0.0721 1.0000 Uiso R . . . . .
H2161 H 0.6905 0.8188(4) 0.39172(13) 0.0584 1.0000 Uiso R . . . . .
H2221 H 0.5224 0.7283(3) 0.34357(11) 0.0488 1.0000 Uiso R . . . . .
H2231 H 0.4985 0.8250(4) 0.28812(12) 0.0561 1.0000 Uiso R . . . . .
H2241 H 0.5385 0.9935(5) 0.27962(14) 0.0751 1.0000 Uiso R . . . . .
H2251 H 0.6033 1.0684(4) 0.32654(15) 0.0709 1.0000 Uiso R . . . . .
H2261 H 0.6252 0.9757(4) 0.38224(13) 0.0574 1.0000 Uiso R . . . . .
H2321 H 0.5333 0.7087(3) 0.47133(11) 0.0486 1.0000 Uiso R . . . . .
H2331 H 0.4664 0.7832(4) 0.50246(12) 0.0594 1.0000 Uiso R . . . . .
H2341 H 0.4281 0.9543(4) 0.48489(14) 0.0692 1.0000 Uiso R . . . . .
H2351 H 0.4571 1.0506(4) 0.43666(15) 0.0665 1.0000 Uiso R . . . . .
H2361 H 0.5247 0.9784(3) 0.40554(12) 0.0517 1.0000 Uiso R . . . . .

loop_
_atom_site_aniso_label
_atom_site_aniso_U_11
_atom_site_aniso_U_22
_atom_site_aniso_U_33
_atom_site_aniso_U_23
_atom_site_aniso_U_13
_atom_site_aniso_U_12
Pt1 0.02636(7) 0.02466(6) 0.03125(7) 0.00022(7) 0.00246(4) 0.00303(6)
Mo1 0.03066(17) 0.03644(19) 0.03494(18) -0.00268(14) 0.00782(14) 0.00205(13)
Se1 0.02761(17) 0.0478(2) 0.0335(2) -0.00628(16) 0.00198(14) 0.00682(15)
P1 0.0294(4) 0.0238(4) 0.0316(4) 0.0001(4) 0.0023(3) 0.0021(4)
P2 0.0309(5) 0.0245(4) 0.0344(5) 0.0013(4) 0.0044(4) 0.0013(4)
O20 0.088(3) 0.042(2) 0.077(3) -0.0081(18) 0.033(2) -0.0035(18)
O30 0.0457(19) 0.096(3) 0.048(2) -0.0113(19) -0.0021(16) -0.0031(19)
N21 0.0318(17) 0.0401(19) 0.0406(19) -0.0036(15) 0.0087(14) -0.0005(14)
N22 0.0341(16) 0.0392(19) 0.0363(17) -0.0045(14) 0.0105(13) 0.0049(13)
N31 0.0323(16) 0.0343(17) 0.0377(18) -0.0007(15) 0.0048(13) 0.0020(13)
N32 0.0313(16) 0.0361(18) 0.0421(19) -0.0040(15) 0.0040(13) 0.0000(14)
N41 0.0384(18) 0.0332(17) 0.0342(17) -0.0018(14) 0.0065(14) 0.0044(14)
N42 0.0364(16) 0.0409(18) 0.0330(16) -0.0005(15) 0.0077(13) 0.0068(15)
C1 0.0302(19) 0.0317(19) 0.040(2) 0.0001(16) 0.0021(16) -0.0018(15)
C20 0.049(3) 0.045(3) 0.045(3) -0.010(2) 0.018(2) -0.001(2)
C23 0.039(2) 0.041(2) 0.047(2) 0.0017(18) 0.0144(18) 0.0110(17)
C24 0.037(2) 0.054(3) 0.051(3) 0.003(2) 0.0159(19) -0.001(2)
C25 0.029(2) 0.046(2) 0.043(2) 0.0035(18) 0.0058(17) 0.0001(16)
C26 0.058(3) 0.056(3) 0.064(3) -0.007(2) 0.029(2) 0.009(2)
C27 0.041(2) 0.058(3) 0.053(3) -0.004(2) 0.0110(19) -0.009(2)
C30 0.032(2) 0.059(3) 0.049(3) -0.007(2) 0.012(2) 0.0013(18)
C33 0.031(2) 0.037(2) 0.058(3) 0.0012(19) 0.0006(18) 0.0007(16)
C34 0.033(2) 0.039(2) 0.066(3) 0.010(2) 0.001(2) 0.0022(18)
C35 0.0267(18) 0.046(2) 0.050(2) 0.006(2) 0.0050(17) 0.0045(17)
C36 0.067(3) 0.037(3) 0.075(4) -0.007(2) 0.001(3) 0.003(2)
C37 0.041(2) 0.058(3) 0.046(2) 0.013(2) 0.0073(19) 0.008(2)
C43 0.038(2) 0.043(2) 0.039(2) 0.004(2) 0.0008(15) 0.0010(19)
C44 0.037(2) 0.042(2) 0.038(2) 0.0080(17) 0.0018(17) 0.0066(17)
C45 0.035(2) 0.033(2) 0.040(2) 0.0069(17) 0.0115(16) 0.0057(16)
C46 0.047(3) 0.061(3) 0.045(3) -0.006(2) -0.002(2) 0.004(2)
C47 0.048(2) 0.044(2) 0.050(2) 0.006(2) 0.0159(19) 0.013(2)
C51 0.0311(19) 0.0240(19) 0.048(2) 0.0002(15) -0.0004(16) 0.0011(14)
C52 0.033(2) 0.0314(19) 0.047(2) 0.0077(17) 0.0048(17) -0.0008(16)
C53 0.034(2) 0.047(3) 0.066(3) 0.009(2) -0.002(2) 0.0030(18)
C54 0.047(4) 0.123(8) 0.079(5) -0.010(5) -0.023(4) 0.023(5)
C55 0.030(3) 0.142(9) 0.170(11) 0.091(8) 0.017(5) 0.009(4)
C56 0.051(4) 0.082(5) 0.138(9) -0.018(5) -0.015(5) 0.036(4)
C57 0.063(13) 0.126(17) 0.091(15) 0.050(12) -0.023(12) 0.039(15)
C58 0.015(9) 0.073(11) 0.152(19) 0.032(13) 0.016(11) -0.011(9)
C59 0.037(11) 0.110(17) 0.102(14) -0.046(14) -0.013(10) 0.024(12)
C111 0.0306(18) 0.0312(19) 0.0338(19) 0.0046(16) 0.0075(15) 0.0040(15)
C112 0.045(2) 0.038(2) 0.033(2) 0.0001(17) 0.0040(17) 0.0076(18)
C113 0.053(3) 0.052(3) 0.033(2) 0.0069(19) -0.0028(18) 0.010(2)
C114 0.053(3) 0.048(3) 0.044(2) 0.019(2) 0.005(2) 0.017(2)
C115 0.056(3) 0.032(2) 0.055(3) 0.011(2) 0.009(2) 0.007(2)
C116 0.044(2) 0.029(2) 0.046(2) 0.0014(17) 0.0057(18) 0.0025(16)
C121 0.0331(19) 0.0262(18) 0.0318(19) 0.0020(15) 0.0039(15) 0.0041(15)
C122 0.0326(19) 0.032(2) 0.037(2) -0.0023(17) 0.0006(15) 0.0003(16)
C123 0.040(2) 0.035(2) 0.038(2) -0.0010(16) 0.0099(17) 0.0009(17)
C124 0.054(3) 0.059(3) 0.029(2) -0.0048(19) 0.0050(18) 0.001(2)
C125 0.046(3) 0.103(4) 0.037(2) -0.012(3) -0.010(2) 0.015(3)
C126 0.041(2) 0.076(3) 0.038(2) -0.008(2) -0.0027(18) 0.019(2)
C131 0.0348(19) 0.0311(19) 0.0299(19) 0.0039(15) 0.0048(15) 0.0031(14)
C132 0.041(2) 0.046(2) 0.044(2) -0.0037(19) 0.0055(18) 0.0013(18)
C133 0.045(2) 0.068(3) 0.044(2) 0.001(2) 0.0151(19) 0.011(2)
C134 0.038(2) 0.061(3) 0.057(3) 0.021(2) 0.014(2) 0.009(2)
C135 0.037(2) 0.039(2) 0.078(3) 0.013(2) 0.005(2) -0.0008(19)
C136 0.042(2) 0.037(2) 0.061(3) -0.005(2) 0.010(2) 0.0000(18)
C211 0.040(2) 0.0234(18) 0.043(2) -0.0030(16) 0.0026(17) 0.0014(15)
C212 0.043(2) 0.032(2) 0.042(2) 0.0006(17) 0.0021(18) 0.0019(17)
C213 0.054(3) 0.050(3) 0.042(2) 0.000(2) -0.005(2) 0.001(2)
C214 0.045(2) 0.053(3) 0.066(3) -0.003(2) -0.010(2) -0.005(2)
C215 0.041(2) 0.073(3) 0.067(3) -0.008(3) 0.004(2) -0.008(2)
C216 0.036(2) 0.060(3) 0.050(3) -0.004(2) 0.0064(19) -0.005(2)
C221 0.034(2) 0.033(2) 0.037(2) 0.0007(16) 0.0100(16) 0.0077(16)
C222 0.045(2) 0.038(2) 0.039(2) 0.0050(17) 0.0090(18) 0.0042(18)
C223 0.045(2) 0.062(3) 0.033(2) 0.003(2) 0.0036(18) 0.009(2)
C224 0.067(3) 0.067(3) 0.054(3) 0.023(3) 0.024(3) 0.017(3)
C225 0.072(4) 0.048(3) 0.058(3) 0.016(2) 0.012(3) -0.008(2)
C226 0.056(3) 0.038(2) 0.049(3) 0.0119(19) 0.012(2) -0.0084(19)
C231 0.0341(19) 0.0316(19) 0.0331(19) 0.0004(15) 0.0015(15) 0.0001(15)
C232 0.049(2) 0.034(2) 0.039(2) 0.0051(17) 0.0102(18) 0.0056(18)
C233 0.056(3) 0.052(3) 0.041(2) 0.003(2) 0.017(2) 0.000(2)
C234 0.051(3) 0.061(3) 0.061(3) -0.005(2) 0.025(2) 0.010(2)
C235 0.053(3) 0.043(3) 0.070(3) 0.002(2) 0.019(2) 0.018(2)
C236 0.048(2) 0.033(2) 0.048(2) 0.0028(17) 0.0145(19) 0.0064(17)
B1 0.041(2) 0.041(3) 0.040(3) -0.004(2) 0.010(2) 0.005(2)

loop_
_atom_type_symbol
_atom_type_scat_dispersion_real
_atom_type_scat_dispersion_imag
_atom_type_scat_Cromer_Mann_a1
_atom_type_scat_Cromer_Mann_b1
_atom_type_scat_Cromer_Mann_a2
_atom_type_scat_Cromer_Mann_b2
_atom_type_scat_Cromer_Mann_a3
_atom_type_scat_Cromer_Mann_b3
_atom_type_scat_Cromer_Mann_a4
_atom_type_scat_Cromer_Mann_b4
_atom_type_scat_Cromer_Mann_c
_atom_type_scat_source
C 0.0033 0.0016 2.3100 20.8439 1.0200 10.2075 1.5886 0.5687 0.8650 51.6512 0.2156 'International Tables Vol C 4.2.6.8 and 6.1.1.4'
H 0.0000 0.0000 0.4930 10.5109 0.3229 26.1257 0.1402 3.1424 0.0408 57.7998 0.0030 'International Tables Vol C 4.2.6.8 and 6.1.1.4'
B 0.0013 0.0007 2.0545 23.2185 1.3326 1.0210 1.0979 60.3498 0.7068 0.1403 -0.1932 'International Tables Vol C 4.2.6.8 and 6.1.1.4'
Mo -1.6832 0.6857 3.7025 0.2772 17.2356 1.0958 12.8876 11.0040 3.7429 61.6584 4.3875 'International Tables Vol C 4.2.6.8 and 6.1.1.4'
N 0.0061 0.0033 12.2126 0.0057 3.1322 9.8933 2.0125 28.9975 1.1663 0.5826 -11.5290 'International Tables Vol C 4.2.6.8 and 6.1.1.4'
O 0.0106 0.0060 3.0485 13.2771 2.2868 5.7011 1.5463 0.3239 0.8670 32.9089 0.2508 'International Tables Vol C 4.2.6.8 and 6.1.1.4'
P 0.1023 0.0942 6.4345 1.9067 4.1791 27.1570 1.7800 0.5260 1.4908 68.1645 1.1149 'International Tables Vol C 4.2.6.8 and 6.1.1.4'
Pt -1.7033 8.3905 27.0059 1.5129 17.7639 8.8117 15.7131 0.4246 5.7837 38.6103 11.6883 'International Tables Vol C 4.2.6.8 and 6.1.1.4'
Se -0.0929 2.2259 17.0006 2.4098 5.8196 0.2726 3.9731 15.2372 4.3543 43.8163 2.8409 'International Tables Vol C 4.2.6.8 and 6.1.1.4'

loop_
_exptl_crystal_face_index_h
_exptl_crystal_face_index_k
_exptl_crystal_face_index_l
_exptl_crystal_face_perp_dist
1 0 0 0.040
-1 0 0 0.070
0 1 0 0.120
0 -1 0 0.170
0 0 1 0.017
0 0 -1 0.010
-1 1 0 0.121
1 -1 0 0.141
-1 -1 0 0.170
1 1 0 0.100

loop_
_geom_angle_atom_site_label_1
_geom_angle_site_symmetry_1
_geom_angle_atom_site_label_2
_geom_angle_site_symmetry_2
_geom_angle_atom_site_label_3
_geom_angle_site_symmetry_3
_geom_angle
_geom_angle_publ_flag
Se1 . Pt1 . P1 . 96.03(2) yes
Se1 . Pt1 . P2 . 93.30(3) yes
P1 . Pt1 . P2 . 170.17(3) yes
Se1 . Pt1 . C51 . 177.04(12) yes
P1 . Pt1 . C51 . 84.93(11) yes
P2 . Pt1 . C51 . 85.91(11) yes
N21 . Mo1 . N31 . 81.24(12) yes
N21 . Mo1 . N41 . 83.95(12) yes
N31 . Mo1 . N41 . 80.77(12) yes
N21 . Mo1 . C1 . 170.98(14) yes
N31 . Mo1 . C1 . 101.87(15) yes
N41 . Mo1 . C1 . 104.85(14) yes
N21 . Mo1 . C20 . 93.09(15) yes
N31 . Mo1 . C20 . 173.01(16) yes
N41 . Mo1 . C20 . 94.63(16) yes
C1 . Mo1 . C20 . 84.34(17) yes
N21 . Mo1 . C30 . 91.49(15) yes
N31 . Mo1 . C30 . 97.70(16) yes
N41 . Mo1 . C30 . 175.36(15) yes
C1 . Mo1 . C30 . 79.73(17) yes
C20 . Mo1 . C30 . 86.48(19) yes
Pt1 . Se1 . C1 . 104.86(12) yes
Pt1 . P1 . C111 . 119.83(13) yes
Pt1 . P1 . C121 . 108.60(12) yes
C111 . P1 . C121 . 105.97(17) yes
Pt1 . P1 . C131 . 115.15(12) yes
C111 . P1 . C131 . 99.67(17) yes
C121 . P1 . C131 . 106.48(17) yes
Pt1 . P2 . C211 . 115.42(12) yes
Pt1 . P2 . C221 . 116.76(13) yes
C211 . P2 . C221 . 105.36(18) yes
Pt1 . P2 . C231 . 110.57(13) yes
C211 . P2 . C231 . 104.38(18) yes
C221 . P2 . C231 . 102.96(17) yes
Mo1 . N21 . N22 . 118.7(2) yes
Mo1 . N21 . C25 . 134.7(3) yes
N22 . N21 . C25 . 106.6(3) yes
N21 . N22 . C23 . 109.8(3) yes
N21 . N22 . B1 . 120.5(3) yes
C23 . N22 . B1 . 129.7(3) yes
Mo1 . N31 . N32 . 120.0(2) yes
Mo1 . N31 . C35 . 132.6(3) yes
N32 . N31 . C35 . 107.1(3) yes
N31 . N32 . C33 . 109.8(3) yes
N31 . N32 . B1 . 120.1(3) yes
C33 . N32 . B1 . 130.1(4) yes
Mo1 . N41 . N42 . 120.6(2) yes
Mo1 . N41 . C45 . 133.0(3) yes
N42 . N41 . C45 . 106.4(3) yes
N41 . N42 . C43 . 109.2(3) yes
N41 . N42 . B1 . 119.2(3) yes
C43 . N42 . B1 . 131.2(4) yes
Se1 . C1 . Mo1 . 163.1(2) yes
Mo1 . C20 . O20 . 178.4(4) yes
N22 . C23 . C24 . 107.5(4) yes
N22 . C23 . C26 . 122.5(4) yes
C24 . C23 . C26 . 130.0(4) yes
C23 . C24 . C25 . 106.8(4) yes
C23 . C24 . H241 . 126.6 no
C25 . C24 . H241 . 126.6 no
C24 . C25 . N21 . 109.3(4) yes
C24 . C25 . C27 . 128.2(4) yes
N21 . C25 . C27 . 122.4(4) yes
C23 . C26 . H261 . 109.5 no
C23 . C26 . H262 . 109.5 no
H261 . C26 . H262 . 109.5 no
C23 . C26 . H263 . 109.5 no
H261 . C26 . H263 . 109.5 no
H262 . C26 . H263 . 109.5 no
C25 . C27 . H271 . 109.5 no
C25 . C27 . H272 . 109.5 no
H271 . C27 . H272 . 109.5 no
C25 . C27 . H273 . 109.5 no
H271 . C27 . H273 . 109.5 no
H272 . C27 . H273 . 109.5 no
Mo1 . C30 . O30 . 174.6(4) yes
N32 . C33 . C34 . 107.1(4) yes
N32 . C33 . C36 . 123.0(4) yes
C34 . C33 . C36 . 129.9(4) yes
C33 . C34 . C35 . 107.1(4) yes
C33 . C34 . H341 . 126.4 no
C35 . C34 . H341 . 126.4 no
C34 . C35 . N31 . 108.8(4) yes
C34 . C35 . C37 . 129.1(4) yes
N31 . C35 . C37 . 122.0(4) yes
C33 . C36 . H361 . 109.5 no
C33 . C36 . H362 . 109.5 no
H361 . C36 . H362 . 109.5 no
C33 . C36 . H363 . 109.5 no
H361 . C36 . H363 . 109.5 no
H362 . C36 . H363 . 109.5 no
C35 . C37 . H371 . 109.5 no
C35 . C37 . H372 . 109.5 no
H371 . C37 . H372 . 109.5 no
C35 . C37 . H373 . 109.5 no
H371 . C37 . H373 . 109.5 no
H372 . C37 . H373 . 109.5 no
N42 . C43 . C44 . 107.9(4) yes
N42 . C43 . C46 . 121.6(4) yes
C44 . C43 . C46 . 130.4(4) yes
C43 . C44 . C45 . 106.7(4) yes
C43 . C44 . H441 . 126.7 no
C45 . C44 . H441 . 126.7 no
C44 . C45 . N41 . 109.7(3) yes
C44 . C45 . C47 . 128.7(4) yes
N41 . C45 . C47 . 121.5(4) yes
C43 . C46 . H461 . 109.5 no
C43 . C46 . H462 . 109.5 no
H461 . C46 . H462 . 109.5 no
C43 . C46 . H463 . 109.5 no
H461 . C46 . H463 . 109.5 no
H462 . C46 . H463 . 109.5 no
C45 . C47 . H471 . 109.5 no
C45 . C47 . H472 . 109.5 no
H471 . C47 . H472 . 109.5 no
C45 . C47 . H473 . 109.5 no
H471 . C47 . H473 . 109.5 no
H472 . C47 . H473 . 109.5 no
Pt1 . C51 . C52 . 178.2(3) yes
C51 . C52 . C53 . 177.6(5) yes
C52 . C53 . C54 . 109.2(4) yes
C52 . C53 . C55 . 110.2(4) yes
C54 . C53 . C55 . 112.0(7) yes
C52 . C53 . C56 . 109.1(4) yes
C54 . C53 . C56 . 106.6(6) yes
C55 . C53 . C56 . 109.6(7) yes
C52 . C53 . C57 . 110.5(10) yes
C52 . C53 . C58 . 105.3(8) yes
C57 . C53 . C58 . 110.5(14) yes
C52 . C53 . C59 . 108.0(9) yes
C57 . C53 . C59 . 113.3(14) yes
C58 . C53 . C59 . 108.8(13) yes
C53 . C54 . H541 . 109.5 no
C53 . C54 . H542 . 109.5 no
H541 . C54 . H542 . 109.5 no
C53 . C54 . H543 . 109.5 no
H541 . C54 . H543 . 109.5 no
H542 . C54 . H543 . 109.5 no
C53 . C55 . H551 . 109.5 no
C53 . C55 . H552 . 109.5 no
H551 . C55 . H552 . 109.5 no
C53 . C55 . H553 . 109.5 no
H551 . C55 . H553 . 109.5 no
H552 . C55 . H553 . 109.5 no
C53 . C56 . H561 . 109.5 no
C53 . C56 . H562 . 109.5 no
H561 . C56 . H562 . 109.5 no
C53 . C56 . H563 . 109.5 no
H561 . C56 . H563 . 109.5 no
H562 . C56 . H563 . 109.5 no
C53 . C57 . H571 . 109.5 no
C53 . C57 . H572 . 109.5 no
H571 . C57 . H572 . 109.5 no
C53 . C57 . H573 . 109.4 no
H571 . C57 . H573 . 109.5 no
H572 . C57 . H573 . 109.5 no
C53 . C58 . H581 . 109.5 no
C53 . C58 . H582 . 109.4 no
H581 . C58 . H582 . 109.5 no
C53 . C58 . H583 . 109.5 no
H581 . C58 . H583 . 109.5 no
H582 . C58 . H583 . 109.5 no
C53 . C59 . H591 . 109.5 no
C53 . C59 . H592 . 109.4 no
H591 . C59 . H592 . 109.5 no
C53 . C59 . H593 . 109.5 no
H591 . C59 . H593 . 109.5 no
H592 . C59 . H593 . 109.5 no
P1 . C111 . C112 . 119.2(3) yes
P1 . C111 . C116 . 121.6(3) yes
C112 . C111 . C116 . 118.9(4) yes
C111 . C112 . C113 . 120.5(4) yes
C111 . C112 . H1121 . 119.7 no
C113 . C112 . H1121 . 119.7 no
C112 . C113 . C114 . 119.6(4) yes
C112 . C113 . H1131 . 120.2 no
C114 . C113 . H1131 . 120.2 no
C113 . C114 . C115 . 120.3(4) yes
C113 . C114 . H1141 . 119.8 no
C115 . C114 . H1141 . 119.8 no
C114 . C115 . C116 . 120.6(4) yes
C114 . C115 . H1151 . 119.7 no
C116 . C115 . H1151 . 119.7 no
C111 . C116 . C115 . 120.1(4) yes
C111 . C116 . H1161 . 120.0 no
C115 . C116 . H1161 . 120.0 no
P1 . C121 . C122 . 119.4(3) yes
P1 . C121 . C126 . 121.3(3) yes
C122 . C121 . C126 . 119.0(4) yes
C121 . C122 . C123 . 120.8(4) yes
C121 . C122 . H1221 . 119.6 no
C123 . C122 . H1221 . 119.6 no
C122 . C123 . C124 . 119.9(4) yes
C122 . C123 . H1231 . 120.1 no
C124 . C123 . H1231 . 120.1 no
C123 . C124 . C125 . 119.7(4) yes
C123 . C124 . H1241 . 120.1 no
C125 . C124 . H1241 . 120.1 no
C124 . C125 . C126 . 120.5(4) yes
C124 . C125 . H1251 . 119.7 no
C126 . C125 . H1251 . 119.7 no
C121 . C126 . C125 . 120.0(4) yes
C121 . C126 . H1261 . 120.0 no
C125 . C126 . H1261 . 120.0 no
P1 . C131 . C132 . 119.3(3) yes
P1 . C131 . C136 . 122.0(3) yes
C132 . C131 . C136 . 118.5(4) yes
C131 . C132 . C133 . 120.6(4) yes
C131 . C132 . H1321 . 119.7 no
C133 . C132 . H1321 . 119.7 no
C132 . C133 . C134 . 120.9(4) yes
C132 . C133 . H1331 . 119.6 no
C134 . C133 . H1331 . 119.6 no
C133 . C134 . C135 . 119.4(4) yes
C133 . C134 . H1341 . 120.3 no
C135 . C134 . H1341 . 120.3 no
C134 . C135 . C136 . 120.2(4) yes
C134 . C135 . H1351 . 119.9 no
C136 . C135 . H1351 . 119.9 no
C135 . C136 . C131 . 120.4(4) yes
C135 . C136 . H1361 . 119.8 no
C131 . C136 . H1361 . 119.8 no
P2 . C211 . C212 . 120.4(3) yes
P2 . C211 . C216 . 120.4(3) yes
C212 . C211 . C216 . 118.8(4) yes
C211 . C212 . C213 . 120.3(4) yes
C211 . C212 . H2121 . 119.8 no
C213 . C212 . H2121 . 119.8 no
C212 . C213 . C214 . 120.2(4) yes
C212 . C213 . H2131 . 119.9 no
C214 . C213 . H2131 . 119.9 no
C213 . C214 . C215 . 120.0(4) yes
C213 . C214 . H2141 . 120.0 no
C215 . C214 . H2141 . 120.0 no
C214 . C215 . C216 . 120.4(5) yes
C214 . C215 . H2151 . 119.8 no
C216 . C215 . H2151 . 119.8 no
C211 . C216 . C215 . 120.2(4) yes
C211 . C216 . H2161 . 119.9 no
C215 . C216 . H2161 . 119.9 no
P2 . C221 . C222 . 119.0(3) yes
P2 . C221 . C226 . 122.0(3) yes
C222 . C221 . C226 . 118.8(4) yes
C221 . C222 . C223 . 120.2(4) yes
C221 . C222 . H2221 . 119.9 no
C223 . C222 . H2221 . 119.9 no
C222 . C223 . C224 . 120.2(5) yes
C222 . C223 . H2231 . 119.9 no
C224 . C223 . H2231 . 119.9 no
C223 . C224 . C225 . 120.3(5) yes
C223 . C224 . H2241 . 119.9 no
C225 . C224 . H2241 . 119.9 no
C224 . C225 . C226 . 119.6(5) yes
C224 . C225 . H2251 . 120.2 no
C226 . C225 . H2251 . 120.2 no
C221 . C226 . C225 . 120.9(5) yes
C221 . C226 . H2261 . 119.5 no
C225 . C226 . H2261 . 119.5 no
P2 . C231 . C232 . 119.2(3) yes
P2 . C231 . C236 . 121.9(3) yes
C232 . C231 . C236 . 118.9(4) yes
C231 . C232 . C233 . 120.6(4) yes
C231 . C232 . H2321 . 119.7 no
C233 . C232 . H2321 . 119.7 no
C232 . C233 . C234 . 119.8(4) yes
C232 . C233 . H2331 . 120.1 no
C234 . C233 . H2331 . 120.1 no
C233 . C234 . C235 . 119.9(4) yes
C233 . C234 . H2341 . 120.0 no
C235 . C234 . H2341 . 120.0 no
C234 . C235 . C236 . 120.8(4) yes
C234 . C235 . H2351 . 119.6 no
C236 . C235 . H2351 . 119.6 no
C231 . C236 . C235 . 120.0(4) yes
C231 . C236 . H2361 . 120.0 no
C235 . C236 . H2361 . 120.0 no
N42 . B1 . N32 . 108.3(3) yes
N42 . B1 . N22 . 110.5(4) yes
N32 . B1 . N22 . 110.4(3) yes
N42 . B1 . H1 . 109.2 no
N32 . B1 . H1 . 109.2 no
N22 . B1 . H1 . 109.2 no

loop_
_geom_bond_atom_site_label_1
_geom_bond_site_symmetry_1
_geom_bond_atom_site_label_2
_geom_bond_site_symmetry_2
_geom_bond_distance
_geom_bond_publ_flag
Pt1 . Se1 . 2.4914(4) yes
Pt1 . P1 . 2.3080(10) yes
Pt1 . P2 . 2.3175(9) yes
Pt1 . C51 . 1.992(4) yes
Mo1 . N21 . 2.306(3) yes
Mo1 . N31 . 2.253(3) yes
Mo1 . N41 . 2.233(3) yes
Mo1 . C1 . 1.834(4) yes
Mo1 . C20 . 1.987(5) yes
Mo1 . C30 . 1.999(5) yes
Se1 . C1 . 1.828(4) yes
P1 . C111 . 1.827(4) yes
P1 . C121 . 1.819(4) yes
P1 . C131 . 1.836(4) yes
P2 . C211 . 1.824(4) yes
P2 . C221 . 1.828(4) yes
P2 . C231 . 1.827(4) yes
O20 . C20 . 1.141(6) yes
O30 . C30 . 1.145(6) yes
N21 . N22 . 1.378(5) yes
N21 . C25 . 1.343(5) yes
N22 . C23 . 1.352(5) yes
N22 . B1 . 1.537(6) yes
N31 . N32 . 1.376(5) yes
N31 . C35 . 1.336(5) yes
N32 . C33 . 1.354(5) yes
N32 . B1 . 1.543(6) yes
N41 . N42 . 1.390(4) yes
N41 . C45 . 1.342(5) yes
N42 . C43 . 1.352(5) yes
N42 . B1 . 1.544(6) yes
C23 . C24 . 1.372(6) yes
C23 . C26 . 1.489(6) yes
C24 . C25 . 1.391(6) yes
C24 . H241 . 1.000 no
C25 . C27 . 1.496(6) yes
C26 . H261 . 1.000 no
C26 . H262 . 1.000 no
C26 . H263 . 1.000 no
C27 . H271 . 1.000 no
C27 . H272 . 1.000 no
C27 . H273 . 1.000 no
C33 . C34 . 1.372(7) yes
C33 . C36 . 1.490(7) yes
C34 . C35 . 1.398(7) yes
C34 . H341 . 1.000 no
C35 . C37 . 1.496(6) yes
C36 . H361 . 1.000 no
C36 . H362 . 1.000 no
C36 . H363 . 1.000 no
C37 . H371 . 1.000 no
C37 . H372 . 1.000 no
C37 . H373 . 1.000 no
C43 . C44 . 1.373(6) yes
C43 . C46 . 1.502(6) yes
C44 . C45 . 1.387(6) yes
C44 . H441 . 1.000 no
C45 . C47 . 1.492(6) yes
C46 . H461 . 1.000 no
C46 . H462 . 1.000 no
C46 . H463 . 1.000 no
C47 . H471 . 1.000 no
C47 . H472 . 1.000 no
C47 . H473 . 1.000 no
C51 . C52 . 1.176(5) yes
C52 . C53 . 1.487(6) yes
C53 . C54 . 1.520(7) yes
C53 . C55 . 1.507(7) yes
C53 . C56 . 1.529(7) yes
C53 . C57 . 1.516(9) yes
C53 . C58 . 1.526(9) yes
C53 . C59 . 1.511(9) yes
C54 . H541 . 1.000 no
C54 . H542 . 1.000 no
C54 . H543 . 1.000 no
C55 . H551 . 1.000 no
C55 . H552 . 1.000 no
C55 . H553 . 1.000 no
C56 . H561 . 1.000 no
C56 . H562 . 1.000 no
C56 . H563 . 1.000 no
C57 . H571 . 1.000 no
C57 . H572 . 1.000 no
C57 . H573 . 1.000 no
C58 . H581 . 1.000 no
C58 . H582 . 1.000 no
C58 . H583 . 1.000 no
C59 . H591 . 1.000 no
C59 . H592 . 1.000 no
C59 . H593 . 1.000 no
C111 . C112 . 1.391(6) yes
C111 . C116 . 1.396(6) yes
C112 . C113 . 1.399(6) yes
C112 . H1121 . 1.000 no
C113 . C114 . 1.380(7) yes
C113 . H1131 . 1.000 no
C114 . C115 . 1.372(7) yes
C114 . H1141 . 1.000 no
C115 . C116 . 1.388(6) yes
C115 . H1151 . 1.000 no
C116 . H1161 . 1.000 no
C121 . C122 . 1.378(5) yes
C121 . C126 . 1.387(5) yes
C122 . C123 . 1.387(5) yes
C122 . H1221 . 1.000 no
C123 . C124 . 1.369(6) yes
C123 . H1231 . 1.000 no
C124 . C125 . 1.381(7) yes
C124 . H1241 . 1.000 no
C125 . C126 . 1.381(6) yes
C125 . H1251 . 1.000 no
C126 . H1261 . 1.000 no
C131 . C132 . 1.380(6) yes
C131 . C136 . 1.388(6) yes
C132 . C133 . 1.388(6) yes
C132 . H1321 . 1.000 no
C133 . C134 . 1.366(7) yes
C133 . H1331 . 1.000 no
C134 . C135 . 1.374(7) yes
C134 . H1341 . 1.000 no
C135 . C136 . 1.398(6) yes
C135 . H1351 . 1.000 no
C136 . H1361 . 1.000 no
C211 . C212 . 1.392(6) yes
C211 . C216 . 1.390(6) yes
C212 . C213 . 1.389(6) yes
C212 . H2121 . 1.000 no
C213 . C214 . 1.370(7) yes
C213 . H2131 . 1.000 no
C214 . C215 . 1.380(7) yes
C214 . H2141 . 1.000 no
C215 . C216 . 1.384(6) yes
C215 . H2151 . 1.000 no
C216 . H2161 . 1.000 no
C221 . C222 . 1.391(6) yes
C221 . C226 . 1.395(6) yes
C222 . C223 . 1.392(6) yes
C222 . H2221 . 1.000 no
C223 . C224 . 1.365(8) yes
C223 . H2231 . 1.000 no
C224 . C225 . 1.396(8) yes
C224 . H2241 . 1.000 no
C225 . C226 . 1.372(7) yes
C225 . H2251 . 1.000 no
C226 . H2261 . 1.000 no
C231 . C232 . 1.394(5) yes
C231 . C236 . 1.388(6) yes
C232 . C233 . 1.386(6) yes
C232 . H2321 . 1.000 no
C233 . C234 . 1.378(7) yes
C233 . H2331 . 1.000 no
C234 . C235 . 1.373(7) yes
C234 . H2341 . 1.000 no
C235 . C236 . 1.384(6) yes
C235 . H2351 . 1.000 no
C236 . H2361 . 1.000 no
B1 . H1 . 1.000 no

loop_
_geom_contact_atom_site_label_1
_geom_contact_atom_site_label_2
_geom_contact_distance
_geom_contact_site_symmetry_1
_geom_contact_site_symmetry_2
_geom_contact_publ_flag
N22 C57 3.43(2) . 3_545 no
C23 C57 3.33(3) . 3_545 no
C23 C36 3.584(6) . 7_655 no
C24 C57 3.46(3) . 3_545 no
C26 C47 3.470(7) . 7_645 no
C115 C212 3.593(6) . 1_545 no
C234 C234 3.39(1) . 2_676 no
C234 C235 3.580(7) . 2_676 no

loop_
_geom_torsion_atom_site_label_1
_geom_torsion_atom_site_label_2
_geom_torsion_atom_site_label_3
_geom_torsion_atom_site_label_4
_geom_torsion_site_symmetry_1
_geom_torsion_site_symmetry_2
_geom_torsion_site_symmetry_3
_geom_torsion_site_symmetry_4
_geom_torsion
_geom_torsion_publ_flag
Pt1 Se1 C1 Mo1 . . . . 159.6(8) no
Pt1 P1 C111 C112 . . . . 30.0(4) no
Pt1 P1 C111 C116 . . . . -155.9(3) no
Pt1 P1 C121 C122 . . . . 85.8(3) no
Pt1 P1 C121 C126 . . . . -87.2(4) no
Pt1 P1 C131 C132 . . . . -33.5(4) no
Pt1 P1 C131 C136 . . . . 151.7(3) no
Pt1 P2 C211 C212 . . . . -88.4(3) no
Pt1 P2 C211 C216 . . . . 83.8(4) no
Pt1 P2 C221 C222 . . . . 33.3(4) no
Pt1 P2 C221 C226 . . . . -153.1(3) no
Pt1 P2 C231 C232 . . . . 31.5(3) no
Pt1 P2 C231 C236 . . . . -148.1(3) no
Mo1 N21 N22 C23 . . . . -177.7(3) no
Mo1 N21 N22 B1 . . . . 1.8(5) no
Mo1 N21 C25 C24 . . . . 177.5(3) no
Mo1 N21 C25 C27 . . . . -0.6(6) no
Mo1 N31 N32 C33 . . . . -173.1(2) no
Mo1 N31 N32 B1 . . . . 6.5(4) no
Mo1 N31 C35 C34 . . . . 171.9(3) no
Mo1 N31 C35 C37 . . . . -10.1(6) no
Mo1 N41 N42 C43 . . . . -177.4(3) no
Mo1 N41 N42 B1 . . . . 9.2(5) no
Mo1 N41 C45 C44 . . . . 176.8(3) no
Mo1 N41 C45 C47 . . . . -6.3(6) no
Se1 Pt1 P1 C111 . . . . 26.3(1) no
Se1 Pt1 P1 C121 . . . . -95.6(1) no
Se1 Pt1 P1 C131 . . . . 145.2(1) no
Se1 Pt1 P2 C211 . . . . -16.7(2) no
Se1 Pt1 P2 C221 . . . . 107.9(1) no
Se1 Pt1 P2 C231 . . . . -134.9(1) no
Se1 C1 Mo1 N31 . . . . 114.3(8) no
Se1 C1 Mo1 N41 . . . . -162.2(8) no
Se1 C1 Mo1 C20 . . . . -68.9(8) no
Se1 C1 Mo1 C30 . . . . 18.5(8) no
P1 Pt1 Se1 C1 . . . . 78.7(1) no
P1 C111 C112 C113 . . . . 175.1(3) no
P1 C111 C116 C115 . . . . -175.1(4) no
P1 C121 C122 C123 . . . . -175.6(3) no
P1 C121 C126 C125 . . . . 175.0(4) no
P1 C131 C132 C133 . . . . -175.7(3) no
P1 C131 C136 C135 . . . . 176.5(3) no
P2 Pt1 Se1 C1 . . . . -104.4(1) no
P2 C211 C212 C213 . . . . 174.7(3) no
P2 C211 C216 C215 . . . . -176.0(4) no
P2 C221 C222 C223 . . . . 172.5(3) no
P2 C221 C226 C225 . . . . -173.3(4) no
P2 C231 C232 C233 . . . . -179.5(3) no
P2 C231 C236 C235 . . . . 179.2(3) no
N21 Mo1 N31 N32 . . . . -45.8(3) no
N21 Mo1 N31 C35 . . . . 140.8(4) no
N21 Mo1 N41 N42 . . . . 34.3(3) no
N21 Mo1 N41 C45 . . . . -143.3(4) no
N21 N22 C23 C24 . . . . -0.4(5) no
N21 N22 C23 C26 . . . . 179.2(4) no
N21 N22 B1 N32 . . . . -61.1(5) no
N21 N22 B1 N42 . . . . 58.7(5) no
N21 C25 C24 C23 . . . . -0.7(5) no
N22 N21 Mo1 N31 . . . . 41.4(3) no
N22 N21 Mo1 N41 . . . . -40.1(3) no
N22 N21 Mo1 C20 . . . . -134.5(3) no
N22 N21 Mo1 C30 . . . . 138.9(3) no
N22 N21 C25 C24 . . . . 0.5(4) no
N22 N21 C25 C27 . . . . -177.6(4) no
N22 C23 C24 C25 . . . . 0.7(5) no
N22 B1 N32 N31 . . . . 56.6(5) no
N22 B1 N32 C33 . . . . -123.8(4) no
N22 B1 N42 N41 . . . . -66.1(5) no
N22 B1 N42 C43 . . . . 122.1(5) no
N31 Mo1 N21 C25 . . . . -135.4(4) no
N31 Mo1 N41 N42 . . . . -47.8(3) no
N31 Mo1 N41 C45 . . . . 134.6(4) no
N31 N32 C33 C34 . . . . -0.7(4) no
N31 N32 C33 C36 . . . . -178.7(4) no
N31 N32 B1 N42 . . . . -64.5(4) no
N31 C35 C34 C33 . . . . 1.7(5) no
N32 N31 Mo1 N41 . . . . 39.5(3) no
N32 N31 Mo1 C1 . . . . 142.9(3) no
N32 N31 Mo1 C30 . . . . -136.1(3) no
N32 N31 C35 C34 . . . . -2.1(4) no
N32 N31 C35 C37 . . . . 175.8(3) no
N32 C33 C34 C35 . . . . -0.6(4) no
N32 B1 N22 C23 . . . . 118.3(4) no
N32 B1 N42 N41 . . . . 54.9(5) no
N32 B1 N42 C43 . . . . -116.9(5) no
N41 Mo1 N21 C25 . . . . 143.1(4) no
N41 Mo1 N31 C35 . . . . -133.9(4) no
N41 N42 C43 C44 . . . . -0.2(5) no
N41 N42 C43 C46 . . . . -179.2(4) no
N41 C45 C44 C43 . . . . 0.9(5) no
N42 N41 Mo1 C1 . . . . -147.7(3) no
N42 N41 Mo1 C20 . . . . 126.9(3) no
N42 N41 C45 C44 . . . . -1.0(5) no
N42 N41 C45 C47 . . . . 175.9(4) no
N42 C43 C44 C45 . . . . -0.4(5) no
N42 B1 N22 C23 . . . . -121.9(4) no
N42 B1 N32 C33 . . . . 115.0(4) no
C1 Mo1 N31 C35 . . . . -30.6(4) no
C1 Mo1 N41 C45 . . . . 34.7(4) no
C20 Mo1 N21 C25 . . . . 48.8(4) no
C20 Mo1 N41 C45 . . . . -50.7(4) no
C23 N22 N21 C25 . . . . -0.1(4) no
C23 C24 C25 C27 . . . . 177.2(4) no
C24 C23 N22 B1 . . . . -179.8(4) no
C25 N21 Mo1 C30 . . . . -37.8(4) no
C25 N21 N22 B1 . . . . 179.4(3) no
C25 C24 C23 C26 . . . . -178.8(4) no
C26 C23 N22 B1 . . . . -0.2(7) no
C30 Mo1 N31 C35 . . . . 50.5(4) no
C33 N32 N31 C35 . . . . 1.8(4) no
C33 C34 C35 C37 . . . . -176.1(4) no
C34 C33 N32 B1 . . . . 179.7(4) no
C35 N31 N32 B1 . . . . -178.6(3) no
C35 C34 C33 C36 . . . . 177.2(4) no
C36 C33 N32 B1 . . . . 1.7(6) no
C43 N42 N41 C45 . . . . 0.8(5) no
C43 C44 C45 C47 . . . . -175.7(4) no
C44 C43 N42 B1 . . . . 172.2(4) no
C45 N41 N42 B1 . . . . -172.7(4) no
C45 C44 C43 C46 . . . . 178.5(5) no
C46 C43 N42 B1 . . . . -6.8(7) no
C51 Pt1 P1 C111 . . . . -156.5(2) no
C51 Pt1 P1 C121 . . . . 81.6(2) no
C51 Pt1 P1 C131 . . . . -37.6(2) no
C51 Pt1 P2 C211 . . . . 166.1(2) no
C51 Pt1 P2 C221 . . . . -69.2(2) no
C51 Pt1 P2 C231 . . . . 48.0(2) no
C111 P1 C121 C122 . . . . -44.2(4) no
C111 P1 C121 C126 . . . . 142.8(4) no
C111 P1 C131 C132 . . . . 96.1(3) no
C111 P1 C131 C136 . . . . -78.7(4) no
C111 C112 C113 C114 . . . . -0.5(7) no
C111 C116 C115 C114 . . . . 0.7(7) no
C112 C111 P1 C121 . . . . 153.2(3) no
C112 C111 P1 C131 . . . . -96.5(3) no
C112 C111 C116 C115 . . . . -1.0(7) no
C112 C113 C114 C115 . . . . 0.1(7) no
C113 C112 C111 C116 . . . . 0.9(6) no
C113 C114 C115 C116 . . . . -0.2(8) no
C116 C111 P1 C121 . . . . -32.8(4) no
C116 C111 P1 C131 . . . . 77.6(4) no
C121 P1 C131 C132 . . . . -153.9(3) no
C121 P1 C131 C136 . . . . 31.3(4) no
C121 C122 C123 C124 . . . . 0.4(6) no
C121 C126 C125 C124 . . . . 0.6(8) no
C122 C121 P1 C131 . . . . -149.6(3) no
C122 C121 C126 C125 . . . . 1.9(7) no
C122 C123 C124 C125 . . . . 2.2(7) no
C123 C122 C121 C126 . . . . -2.4(6) no
C123 C124 C125 C126 . . . . -2.6(8) no
C126 C121 P1 C131 . . . . 37.3(4) no
C131 C132 C133 C134 . . . . -0.2(7) no
C131 C136 C135 C134 . . . . -1.6(7) no
C132 C131 C136 C135 . . . . 1.6(6) no
C132 C133 C134 C135 . . . . 0.2(7) no
C133 C132 C131 C136 . . . . -0.7(6) no
C133 C134 C135 C136 . . . . 0.7(7) no
C211 P2 C221 C222 . . . . 162.9(3) no
C211 P2 C221 C226 . . . . -23.5(4) no
C211 P2 C231 C232 . . . . -93.2(3) no
C211 P2 C231 C236 . . . . 87.2(3) no
C211 C212 C213 C214 . . . . 0.4(7) no
C211 C216 C215 C214 . . . . 2.2(8) no
C212 C211 P2 C221 . . . . 141.3(3) no
C212 C211 P2 C231 . . . . 33.2(4) no
C212 C211 C216 C215 . . . . -3.7(7) no
C212 C213 C214 C215 . . . . -2.0(8) no
C213 C212 C211 C216 . . . . 2.4(6) no
C213 C214 C215 C216 . . . . 0.6(8) no
C216 C211 P2 C221 . . . . -46.5(4) no
C216 C211 P2 C231 . . . . -154.6(3) no
C221 P2 C231 C232 . . . . 156.9(3) no
C221 P2 C231 C236 . . . . -22.7(4) no
C221 C222 C223 C224 . . . . 1.1(7) no
C221 C226 C225 C224 . . . . 0.9(8) no
C222 C221 P2 C231 . . . . -88.0(3) no
C222 C221 C226 C225 . . . . 0.3(7) no
C222 C223 C224 C225 . . . . 0.1(8) no
C223 C222 C221 C226 . . . . -1.3(7) no
C223 C224 C225 C226 . . . . -1.1(8) no
C226 C221 P2 C231 . . . . 85.6(4) no
C231 C232 C233 C234 . . . . 0.1(6) no
C231 C236 C235 C234 . . . . 0.4(7) no
C232 C231 C236 C235 . . . . -0.4(6) no
C232 C233 C234 C235 . . . . -0.1(7) no
C233 C232 C231 C236 . . . . 0.2(6) no
C233 C234 C235 C236 . . . . -0.2(7) no
